data_2229187
loop_
_publ_author_name
'Fernandes, Jos\'e A.'
'Almeida Paz, Filipe A.'
'Rom\~ao, Carlos C.'

_publ_section_title
;
 <i>cis</i>-Di-\m-oxido-bis[(<i>N</i>,<i>N</i>-diethyldithiocarbamato-\k^2^<i>S</i>,<i>S</i>')oxidomolybdenum(V)](<i>Mo</i>---<i>Mo</i>)
 tetrahydrofuran monosolvate
;
_journal_coeditor_code PK2294
_journal_issue 2
_journal_name_full 'Acta Crystallographica Section E'
_journal_page_first m288
_journal_page_last m289
_journal_paper_doi 10.1107/S1600536811003187
_journal_volume 67
_journal_year 2011
_chemical_formula_iupac '[Mo2 (C5 H10 N S2)2 O4], C4 H8 O'
_chemical_formula_moiety 'C10 H20 Mo2 N2 O4 S4, C4 H8 O'
_chemical_formula_sum 'C14 H28 Mo2 N2 O5 S4'
_chemical_formula_weight 624.50
_chemical_name_systematic
;
<i>cis</i>-Di-\m-oxido-bis[(<i>N</i>,<i>N</i>'-diethyldithiocarbamato-
\k^2^<i>S</i>,<i>S'</i>)oxidomolybdenum(V)] tetrahydrofuran monosolvate
;
_space_group_IT_number 15
_symmetry_cell_setting monoclinic
_symmetry_space_group_name_Hall '-C 2yc'
_symmetry_space_group_name_H-M 'C 1 2/c 1'
_atom_sites_solution_hydrogens geom
_atom_sites_solution_primary direct
_atom_sites_solution_secondary difmap
_cell_angle_alpha 90.00
_cell_angle_beta 94.184(3)
_cell_angle_gamma 90.00
_cell_formula_units_Z 4
_cell_length_a 12.8695(7)
_cell_length_b 12.6025(7)
_cell_length_c 14.4579(8)
_cell_measurement_reflns_used 9063
_cell_measurement_temperature 150(2)
_cell_measurement_theta_max 35.30
_cell_measurement_theta_min 2.61
_cell_volume 2338.6(2)
_computing_cell_refinement 'SAINT-Plus (Bruker, 2006)'
_computing_data_collection 'APEX2 (Bruker, 2006)'
_computing_data_reduction 'SAINT-Plus (Bruker, 2005)'
_computing_molecular_graphics 'DIAMOND (Brandenburg, 2009)'
_computing_publication_material 'SHELXTL (Sheldrick, 2008)'
_computing_structure_refinement 'SHELXTL (Sheldrick, 2008)'
_computing_structure_solution 'SHELXTL (Sheldrick, 2008)'
_diffrn_ambient_temperature 150(2)
_diffrn_measured_fraction_theta_full 0.998
_diffrn_measured_fraction_theta_max 0.998
_diffrn_measurement_device_type 'Bruker X8 KappaCCD APEXII'
_diffrn_measurement_method '\w and \f'
_diffrn_radiation_monochromator graphite
_diffrn_radiation_source 'fine-focus sealed tube'
_diffrn_radiation_type MoK\a
_diffrn_radiation_wavelength 0.71073
_diffrn_reflns_av_R_equivalents 0.0328
_diffrn_reflns_av_sigmaI/netI 0.0226
_diffrn_reflns_limit_h_max 21
_diffrn_reflns_limit_h_min -21
_diffrn_reflns_limit_k_max 20
_diffrn_reflns_limit_k_min -20
_diffrn_reflns_limit_l_max 24
_diffrn_reflns_limit_l_min -23
_diffrn_reflns_number 48139
_diffrn_reflns_theta_full 36.32
_diffrn_reflns_theta_max 36.32
_diffrn_reflns_theta_min 3.53
_diffrn_standards_number 0
_exptl_absorpt_coefficient_mu 1.455
_exptl_absorpt_correction_T_max 0.893
_exptl_absorpt_correction_T_min 0.845
_exptl_absorpt_correction_type multi-scan
_exptl_absorpt_process_details
;
(SADABS; Sheldrick, 1998)
;
_exptl_crystal_colour Yellow
_exptl_crystal_density_diffrn 1.774
_exptl_crystal_density_method 'not measured'
_exptl_crystal_description Prism
_exptl_crystal_F_000 1256
_exptl_crystal_size_max 0.12
_exptl_crystal_size_mid 0.12
_exptl_crystal_size_min 0.08
_refine_diff_density_max 0.744
_refine_diff_density_min -0.958
_refine_ls_extinction_method none
_refine_ls_goodness_of_fit_ref 1.033
_refine_ls_hydrogen_treatment constr
_refine_ls_matrix_type full
_refine_ls_number_parameters 149
_refine_ls_number_reflns 5649
_refine_ls_number_restraints 5
_refine_ls_restrained_S_all 1.034
_refine_ls_R_factor_all 0.0350
_refine_ls_R_factor_gt 0.0242
_refine_ls_shift/su_max 0.001
_refine_ls_shift/su_mean 0.000
_refine_ls_structure_factor_coef Fsqd
_refine_ls_weighting_details 'calc w=1/[\s^2^(Fo^2^)+(0.0219P)^2^+2.1445P] where P=(Fo^2^+2Fc^2^)/3'
_refine_ls_weighting_scheme calc
_refine_ls_wR_factor_gt 0.0497
_refine_ls_wR_factor_ref 0.0539
_reflns_number_gt 4661
_reflns_number_total 5649
_reflns_threshold_expression I>2\s(I)
_cod_data_source_file pk2294.cif
_cod_data_source_block I
_cod_original_sg_symbol_H-M 'C 2/c'
_cod_database_code 2229187
_cod_database_fobs_code 2229187

loop_
_symmetry_equiv_pos_as_xyz
'x, y, z'
'-x, y, -z+1/2'
'x+1/2, y+1/2, z'
'-x+1/2, y+1/2, -z+1/2'
'-x, -y, -z'
'x, -y, z-1/2'
'-x+1/2, -y+1/2, -z'
'x+1/2, -y+1/2, z-1/2'

loop_
_atom_site_type_symbol
_atom_site_label
_atom_site_fract_x
_atom_site_fract_y
_atom_site_fract_z
_atom_site_U_iso_or_equiv
_atom_site_adp_type
_atom_site_calc_flag
_atom_site_refinement_flags
_atom_site_occupancy
_atom_site_disorder_assembly
_atom_site_disorder_group
Mo Mo1 0.081183(8) 0.231212(9) 0.203909(7) 0.01717(3) Uani d . 1 . .
S S1 0.25495(3) 0.31525(3) 0.23038(2) 0.02555(7) Uani d . 1 . .
S S2 0.11812(3) 0.33069(4) 0.06297(2) 0.03297(9) Uani d . 1 . .
O O1 -0.06648(7) 0.24910(7) 0.16391(6) 0.02023(17) Uani d . 1 . .
O O2 0.11161(8) 0.10400(8) 0.18310(7) 0.0273(2) Uani d . 1 . .
N N1 0.30133(9) 0.43361(9) 0.08463(7) 0.0222(2) Uani d . 1 . .
C C1 0.23528(10) 0.36816(11) 0.12027(9) 0.0224(2) Uani d . 1 . .
C C2 0.40421(10) 0.45692(12) 0.13224(9) 0.0250(3) Uani d . 1 . .
H H2A 0.3998 0.4513 0.2001 0.030 Uiso calc R 1 . .
H H2B 0.4248 0.5304 0.1179 0.030 Uiso calc R 1 . .
C C3 0.48586(12) 0.38032(14) 0.10190(12) 0.0336(3) Uani d . 1 . .
H H3A 0.4671 0.3078 0.1187 0.050 Uiso calc R 1 . .
H H3B 0.5538 0.3986 0.1328 0.050 Uiso calc R 1 . .
H H3C 0.4895 0.3850 0.0345 0.050 Uiso calc R 1 . .
C C4 0.27763(12) 0.48736(12) -0.00497(9) 0.0288(3) Uani d . 1 . .
H H4A 0.2232 0.4471 -0.0420 0.035 Uiso calc R 1 . .
H H4B 0.3409 0.4887 -0.0400 0.035 Uiso calc R 1 . .
C C5 0.24037(16) 0.59952(15) 0.00879(12) 0.0423(4) Uani d . 1 . .
H H5A 0.1750 0.5980 0.0396 0.063 Uiso calc R 1 . .
H H5B 0.2288 0.6345 -0.0516 0.063 Uiso calc R 1 . .
H H5C 0.2931 0.6387 0.0473 0.063 Uiso calc R 1 . .
O O3 0.02301(17) 0.42667(15) 0.23443(16) 0.0298(5) Uani d PD 0.50 . -1
C C6 0.0064(3) 0.5996(3) 0.2983(3) 0.0398(8) Uani d PD 0.50 A -1
H H6X 0.0481 0.6611 0.2799 0.048 Uiso calc PR 0.50 A -1
H H6Y -0.0215 0.6149 0.3589 0.048 Uiso calc PR 0.50 A -1
C C7 0.0722(3) 0.4986(3) 0.3034(3) 0.0370(9) Uani d PD 0.50 A -1
H H7X 0.1447 0.5143 0.2891 0.044 Uiso calc PR 0.50 A -1
H H7Y 0.0732 0.4669 0.3661 0.044 Uiso calc PR 0.50 A -1
C C8 -0.0831(4) 0.5757(3) 0.2237(3) 0.0552(11) Uani d PD 0.50 A -1
H H8X -0.1463 0.5508 0.2523 0.066 Uiso calc PR 0.50 A -1
H H8Y -0.1008 0.6391 0.1854 0.066 Uiso calc PR 0.50 A -1
C C9 -0.0384(3) 0.4905(3) 0.1677(3) 0.0346(8) Uani d PD 0.50 A -1
H H9X -0.0943 0.4476 0.1353 0.042 Uiso calc PR 0.50 A -1
H H9Y 0.0058 0.5209 0.1211 0.042 Uiso calc PR 0.50 A -1

loop_
_atom_site_aniso_label
_atom_site_aniso_U_11
_atom_site_aniso_U_22
_atom_site_aniso_U_33
_atom_site_aniso_U_12
_atom_site_aniso_U_13
_atom_site_aniso_U_23
Mo1 0.01784(5) 0.01611(5) 0.01787(5) -0.00165(3) 0.00340(3) 0.00016(3)
S1 0.02101(13) 0.03126(18) 0.02375(14) -0.00642(12) -0.00270(11) 0.00826(12)
S2 0.02936(16) 0.0438(2) 0.02449(15) -0.01877(15) -0.00690(12) 0.01249(14)
O1 0.0200(4) 0.0193(4) 0.0216(4) -0.0037(3) 0.0031(3) -0.0016(3)
O2 0.0301(5) 0.0201(5) 0.0334(5) -0.0007(4) 0.0140(4) -0.0024(4)
N1 0.0239(5) 0.0239(6) 0.0188(4) -0.0081(4) 0.0026(4) -0.0002(4)
C1 0.0219(5) 0.0235(6) 0.0216(5) -0.0054(4) 0.0010(4) 0.0027(4)
C2 0.0239(6) 0.0270(7) 0.0243(6) -0.0102(5) 0.0024(4) -0.0024(5)
C3 0.0262(6) 0.0337(8) 0.0412(8) -0.0055(6) 0.0034(6) -0.0031(6)
C4 0.0357(7) 0.0315(8) 0.0192(5) -0.0125(6) 0.0027(5) 0.0032(5)
C5 0.0556(11) 0.0344(9) 0.0356(8) -0.0022(8) -0.0049(7) 0.0071(7)
O3 0.0374(15) 0.0189(9) 0.0305(13) 0.0046(7) -0.0149(9) -0.0052(8)
C6 0.0471(19) 0.0201(14) 0.054(2) -0.0070(13) 0.0157(16) -0.0181(13)
C7 0.044(2) 0.0296(19) 0.036(2) -0.0117(16) -0.0057(15) -0.0132(16)
C8 0.060(3) 0.033(2) 0.074(3) 0.0083(18) 0.005(2) 0.0059(19)
C9 0.039(2) 0.0247(16) 0.038(2) 0.0112(15) -0.0093(15) 0.0032(15)

loop_
_atom_type_symbol
_atom_type_description
_atom_type_scat_dispersion_real
_atom_type_scat_dispersion_imag
_atom_type_scat_source
C C 0.0033 0.0016 'International Tables Vol C Tables 4.2.6.8 and 6.1.1.4'
H H 0.0000 0.0000 'International Tables Vol C Tables 4.2.6.8 and 6.1.1.4'
N N 0.0061 0.0033 'International Tables Vol C Tables 4.2.6.8 and 6.1.1.4'
O O 0.0106 0.0060 'International Tables Vol C Tables 4.2.6.8 and 6.1.1.4'
S S 0.1246 0.1234 'International Tables Vol C Tables 4.2.6.8 and 6.1.1.4'
Mo Mo -1.6832 0.6857 'International Tables Vol C Tables 4.2.6.8 and 6.1.1.4'

loop_
_geom_angle_atom_site_label_1
_geom_angle_atom_site_label_2
_geom_angle_atom_site_label_3
_geom_angle_site_symmetry_1
_geom_angle_site_symmetry_3
_geom_angle
_geom_angle_publ_flag
O1 Mo1 O1 2 . 96.59(4) ?
O1 Mo1 O3 . . 70.04(6) ?
O1 Mo1 O3 2 . 71.13(6) ?
O1 Mo1 S1 . . 147.29(3) ?
O1 Mo1 S1 2 . 87.14(3) ?
O1 Mo1 S2 . . 86.50(3) ?
O1 Mo1 S2 2 . 142.17(3) ?
O2 Mo1 O1 . . 106.88(5) ?
O2 Mo1 O1 . 2 109.05(5) ?
O2 Mo1 O3 . . 176.86(6) ?
O2 Mo1 S1 . . 102.45(4) ?
O2 Mo1 S2 . . 105.96(4) ?
S1 Mo1 O3 . . 80.68(5) ?
S2 Mo1 O3 . . 74.70(5) ?
S2 Mo1 S1 . . 71.612(11) ?
O2 Mo1 Mo1 . 2 107.62(3) ?
O1 Mo1 Mo1 2 2 49.26(3) ?
O1 Mo1 Mo1 . 2 48.87(3) ?
S2 Mo1 Mo1 . 2 130.072(11) ?
S1 Mo1 Mo1 . 2 132.947(10) ?
Mo1 Mo1 O3 2 . 70.02(5) ?
C1 S1 Mo1 . . 87.29(4) ?
C1 S2 Mo1 . . 87.53(4) ?
Mo1 O1 Mo1 2 . 81.87(4) ?
C1 N1 C4 . . 122.27(11) ?
C1 N1 C2 . . 121.66(11) ?
C4 N1 C2 . . 116.06(11) ?
N1 C1 S1 . . 123.18(10) ?
N1 C1 S2 . . 123.24(10) ?
S1 C1 S2 . . 113.54(7) ?
N1 C1 Mo1 . . 176.95(11) ?
S1 C1 Mo1 . . 56.96(4) ?
S2 C1 Mo1 . . 56.60(4) ?
N1 C2 C3 . . 110.82(11) ?
N1 C2 H2A . . 109.5 ?
C3 C2 H2A . . 109.5 ?
N1 C2 H2B . . 109.5 ?
C3 C2 H2B . . 109.5 ?
H2A C2 H2B . . 108.1 ?
C2 C3 H3A . . 109.5 ?
C2 C3 H3B . . 109.5 ?
H3A C3 H3B . . 109.5 ?
C2 C3 H3C . . 109.5 ?
H3A C3 H3C . . 109.5 ?
H3B C3 H3C . . 109.5 ?
N1 C4 C5 . . 111.21(12) ?
N1 C4 H4A . . 109.4 ?
C5 C4 H4A . . 109.4 ?
N1 C4 H4B . . 109.4 ?
C5 C4 H4B . . 109.4 ?
H4A C4 H4B . . 108.0 ?
C4 C5 H5A . . 109.5 ?
C4 C5 H5B . . 109.5 ?
H5A C5 H5B . . 109.5 ?
C4 C5 H5C . . 109.5 ?
H5A C5 H5C . . 109.5 ?
H5B C5 H5C . . 109.5 ?
C9 O3 C7 . . 107.4(2) ?
C9 O3 Mo1 . . 124.0(2) ?
C7 O3 Mo1 . . 125.8(2) ?
C9 O3 Mo1 . 2 115.1(2) ?
C7 O3 Mo1 . 2 119.6(2) ?
Mo1 O3 Mo1 . 2 54.01(4) ?
C7 C6 C8 . . 104.6(3) ?
C7 C6 H6X . . 110.8 ?
C8 C6 H6X . . 110.8 ?
C7 C6 H6Y . . 110.8 ?
C8 C6 H6Y . . 110.8 ?
H6X C6 H6Y . . 108.9 ?
O3 C7 C6 . . 105.9(3) ?
C6 C7 Mo1 . . 141.2(2) ?
O3 C7 H7X . . 110.6 ?
C6 C7 H7X . . 110.6 ?
Mo1 C7 H7X . . 92.6 ?
O3 C7 H7Y . . 110.6 ?
C6 C7 H7Y . . 110.6 ?
Mo1 C7 H7Y . . 89.4 ?
H7X C7 H7Y . . 108.7 ?
C9 C8 C6 . . 102.8(3) ?
C9 C8 H8X . . 111.2 ?
C6 C8 H8X . . 111.2 ?
C9 C8 H8Y . . 111.2 ?
C6 C8 H8Y . . 111.2 ?
H8X C8 H8Y . . 109.1 ?
O3 C9 C8 . . 104.7(3) ?
C8 C9 Mo1 . . 138.4(3) ?
O3 C9 H9X . . 110.8 ?
C8 C9 H9X . . 110.8 ?
Mo1 C9 H9X . . 82.1 ?
O3 C9 H9Y . . 110.8 ?
C8 C9 H9Y . . 110.8 ?
Mo1 C9 H9Y . . 100.8 ?
H9X C9 H9Y . . 108.9 ?

loop_
_geom_bond_atom_site_label_1
_geom_bond_atom_site_label_2
_geom_bond_site_symmetry_2
_geom_bond_distance
_geom_bond_publ_flag
Mo1 Mo1 2 2.5591(2) yes
Mo1 S1 . 2.4788(4) yes
Mo1 S2 . 2.4680(4) yes
Mo1 O1 . 1.9586(9) yes
Mo1 O1 2 1.9472(9) yes
Mo1 O2 . 1.6826(10) yes
Mo1 O3 . 2.6213(19) yes
S1 C1 . 1.7276(13) ?
S2 C1 . 1.7322(13) ?
O1 Mo1 2 1.9472(9) ?
O2 Mo1 2 3.4621(10) ?
N1 C1 . 1.3161(16) ?
N1 C4 . 1.4739(17) ?
N1 C2 . 1.4766(17) ?
C2 C3 . 1.515(2) ?
C2 H2A . 0.9900 ?
C2 H2B . 0.9900 ?
C3 H3A . 0.9800 ?
C3 H3B . 0.9800 ?
C3 H3C . 0.9800 ?
C4 C5 . 1.510(3) ?
C4 H4A . 0.9900 ?
C4 H4B . 0.9900 ?
C5 H5A . 0.9800 ?
C5 H5B . 0.9800 ?
C5 H5C . 0.9800 ?
O3 C9 . 1.446(4) ?
O3 C7 . 1.457(4) ?
O3 Mo1 2 2.972(2) ?
C6 C7 . 1.527(5) ?
C6 C8 . 1.549(5) ?
C6 H6X . 0.9900 ?
C6 H6Y . 0.9900 ?
C7 H7X . 0.9900 ?
C7 H7Y . 0.9900 ?
C8 C9 . 1.485(5) ?
C8 H8X . 0.9900 ?
C8 H8Y . 0.9900 ?
C9 H9X . 0.9900 ?
C9 H9Y . 0.9900 ?

loop_
_geom_hbond_atom_site_label_D
_geom_hbond_atom_site_label_H
_geom_hbond_atom_site_label_A
_geom_hbond_site_symmetry_A
_geom_hbond_distance_DH
_geom_hbond_distance_HA
_geom_hbond_distance_DA
_geom_hbond_angle_DHA
C2 H2A O2 4_555 0.99 2.57 3.2687(17) 127
C4 H4B O2 7_555 0.99 2.49 3.2443(17) 133

loop_
_geom_torsion_atom_site_label_1
_geom_torsion_atom_site_label_2
_geom_torsion_atom_site_label_3
_geom_torsion_atom_site_label_4
_geom_torsion_site_symmetry_1
_geom_torsion_site_symmetry_2
_geom_torsion_site_symmetry_3
_geom_torsion_site_symmetry_4
_geom_torsion
_geom_torsion_publ_flag
O2 Mo1 S1 C1 . . . . 103.85(6) ?
O1 Mo1 S1 C1 2 . . . -147.26(6) ?
O1 Mo1 S1 C1 . . . . -49.51(7) ?
S2 Mo1 S1 C1 . . . . 0.95(5) ?
Mo1 Mo1 S1 C1 2 . . . -127.18(5) ?
O3 Mo1 S1 C1 . . . . -75.92(7) ?
O2 Mo1 S2 C1 . . . . -99.06(6) ?
O1 Mo1 S2 C1 2 . . . 58.14(7) ?
O1 Mo1 S2 C1 . . . . 154.38(6) ?
S1 Mo1 S2 C1 . . . . -0.94(5) ?
Mo1 Mo1 S2 C1 2 . . . 130.25(5) ?
O3 Mo1 S2 C1 . . . . 84.12(7) ?
O2 Mo1 O1 Mo1 . . . 2 98.92(4) ?
O1 Mo1 O1 Mo1 2 . . 2 -13.32(5) ?
S2 Mo1 O1 Mo1 . . . 2 -155.46(3) ?
S1 Mo1 O1 Mo1 . . . 2 -108.31(4) ?
O3 Mo1 O1 Mo1 . . . 2 -80.47(6) ?
O1 Mo1 O2 Mo1 2 . . 2 52.06(3) ?
O1 Mo1 O2 Mo1 . . . 2 -51.33(3) ?
S2 Mo1 O2 Mo1 . . . 2 -142.50(2) ?
S1 Mo1 O2 Mo1 . . . 2 143.34(2) ?
C4 N1 C1 S1 . . . . -172.85(11) ?
C2 N1 C1 S1 . . . . 7.5(2) ?
C4 N1 C1 S2 . . . . 4.7(2) ?
C2 N1 C1 S2 . . . . -174.93(10) ?
Mo1 S1 C1 N1 . . . . 176.36(12) ?
Mo1 S1 C1 S2 . . . . -1.40(7) ?
Mo1 S2 C1 N1 . . . . -176.35(12) ?
Mo1 S2 C1 S1 . . . . 1.40(7) ?
O2 Mo1 C1 S1 . . . . -86.15(6) ?
O1 Mo1 C1 S1 2 . . . 37.22(6) ?
O1 Mo1 C1 S1 . . . . 152.10(4) ?
S2 Mo1 C1 S1 . . . . -178.47(8) ?
Mo1 Mo1 C1 S1 2 . . . 93.83(5) ?
O3 Mo1 C1 S1 . . . . 95.97(7) ?
O2 Mo1 C1 S2 . . . . 92.31(6) ?
O1 Mo1 C1 S2 2 . . . -144.31(4) ?
O1 Mo1 C1 S2 . . . . -29.43(6) ?
S1 Mo1 C1 S2 . . . . 178.47(8) ?
Mo1 Mo1 C1 S2 2 . . . -87.70(6) ?
O3 Mo1 C1 S2 . . . . -85.56(7) ?
C1 N1 C2 C3 . . . . 90.63(16) ?
C4 N1 C2 C3 . . . . -89.02(15) ?
C1 N1 C4 C5 . . . . 98.86(16) ?
C2 N1 C4 C5 . . . . -81.49(16) ?
O1 Mo1 O3 C9 2 . . . -150.6(3) ?
O1 Mo1 O3 C9 . . . . -46.0(3) ?
S2 Mo1 O3 C9 . . . . 45.9(3) ?
S1 Mo1 O3 C9 . . . . 119.2(3) ?
Mo1 Mo1 O3 C9 2 . . . -98.2(3) ?
O1 Mo1 O3 C7 2 . . . 50.7(3) ?
O1 Mo1 O3 C7 . . . . 155.4(3) ?
S2 Mo1 O3 C7 . . . . -112.8(3) ?
S1 Mo1 O3 C7 . . . . -39.4(3) ?
Mo1 Mo1 O3 C7 2 . . . 103.2(3) ?
O1 Mo1 O3 Mo1 2 . . 2 -52.44(3) ?
O1 Mo1 O3 Mo1 . . . 2 52.22(3) ?
S2 Mo1 O3 Mo1 . . . 2 144.06(3) ?
S1 Mo1 O3 Mo1 . . . 2 -142.59(3) ?
C9 O3 C7 C6 . . . . 21.9(3) ?
Mo1 O3 C7 C6 . . . . -176.6(2) ?
Mo1 O3 C7 C6 2 . . . -111.7(3) ?
C9 O3 C7 Mo1 . . . . -161.5(3) ?
Mo1 O3 C7 Mo1 2 . . . 64.91(18) ?
C8 C6 C7 O3 . . . . 1.4(4) ?
C8 C6 C7 Mo1 . . . . -1.7(6) ?
O2 Mo1 C7 O3 . . . . -173.53(19) ?
O1 Mo1 C7 O3 2 . . . -122.3(3) ?
O1 Mo1 C7 O3 . . . . -23.1(3) ?
S2 Mo1 C7 O3 . . . . 63.8(3) ?
S1 Mo1 C7 O3 . . . . 136.9(3) ?
Mo1 Mo1 C7 O3 2 . . . -71.1(3) ?
O2 Mo1 C7 C6 . . . . -168.3(3) ?
O1 Mo1 C7 C6 2 . . . -117.0(5) ?
O1 Mo1 C7 C6 . . . . -17.8(4) ?
S2 Mo1 C7 C6 . . . . 69.0(4) ?
S1 Mo1 C7 C6 . . . . 142.1(5) ?
Mo1 Mo1 C7 C6 2 . . . -65.9(4) ?
O3 Mo1 C7 C6 . . . . 5.2(3) ?
C7 C6 C8 C9 . . . . -23.1(5) ?
C7 O3 C9 C8 . . . . -37.5(4) ?
Mo1 O3 C9 C8 . . . . 160.5(2) ?
Mo1 O3 C9 C8 2 . . . 98.3(3) ?
C7 O3 C9 Mo1 . . . . 161.9(3) ?
Mo1 O3 C9 Mo1 2 . . . -62.18(15) ?
C6 C8 C9 O3 . . . . 36.8(4) ?
C6 C8 C9 Mo1 . . . . 54.3(6) ?
O2 Mo1 C9 O3 . . . . 172.71(17) ?
O1 Mo1 C9 O3 2 . . . 27.7(3) ?
O1 Mo1 C9 O3 . . . . 126.7(3) ?
S2 Mo1 C9 O3 . . . . -128.3(3) ?
S1 Mo1 C9 O3 . . . . -59.5(3) ?
Mo1 Mo1 C9 O3 2 . . . 75.6(3) ?
O2 Mo1 C9 C8 . . . . 143.6(4) ?
O1 Mo1 C9 C8 2 . . . -1.4(4) ?
O1 Mo1 C9 C8 . . . . 97.6(5) ?
S2 Mo1 C9 C8 . . . . -157.4(5) ?
S1 Mo1 C9 C8 . . . . -88.6(5) ?
Mo1 Mo1 C9 C8 2 . . . 46.5(4) ?
O3 Mo1 C9 C8 . . . . -29.1(4) ?
